data_7009728
loop_
_publ_author_name
'King, Philip J.'
'Knox, Selby A. R.'
'McCormick, Gillian J.'
'Orpen, A. Guy'

_publ_section_title
;
 Synthesis and reactivity of dimetallacyclopentenone complexes
 [Ru2(CO)(\m-CO){\m-C(O)CR1CR2}(\h-C5H5)2] (R1&#x2005;=&#x2005;Me or
 Ph; R2&#x2005;=&#x2005;CO2Me)
;
_journal_issue 17
_journal_name_full 'Journal of the Chemical Society, Dalton Transactions'
_journal_page_first 2975
_journal_paper_doi 10.1039/b003156i
_journal_year 2000
_chemical_formula_sum 'C29 H24 Cl2 O5 Ru3'
_chemical_formula_weight 826.59
_chemical_name_systematic
;

 ?

;
_space_group_IT_number 2
_symmetry_cell_setting triclinic
_symmetry_space_group_name_Hall '-P 1'
_symmetry_space_group_name_H-M 'P -1'
_atom_sites_solution_hydrogens geom
_atom_sites_solution_primary direct
_atom_sites_solution_secondary difmap
_audit_creation_method SHELXL-97
_cell_angle_alpha 71.22(3)
_cell_angle_beta 81.21(3)
_cell_angle_gamma 82.32(3)
_cell_formula_units_Z 2
_cell_length_a 9.2578(19)
_cell_length_b 10.657(2)
_cell_length_c 15.409(3)
_cell_measurement_reflns_used 38
_cell_measurement_temperature 293(2)
_cell_measurement_theta_max 14.8
_cell_measurement_theta_min 4.1
_cell_volume 1416.6(6)
_computing_structure_refinement 'SHELXL-97 (Sheldrick, 1997)'
_computing_structure_solution 'SHELXS-97 (Sheldrick, 1990)'
_diffrn_ambient_temperature 293(2)
_diffrn_measured_fraction_theta_full 1.000
_diffrn_measured_fraction_theta_max 1.000
_diffrn_measurement_device_type 'Siemens R3/mV'
_diffrn_measurement_method 'omega scans'
_diffrn_radiation_monochromator graphite
_diffrn_radiation_source 'fine-focus sealed tube'
_diffrn_radiation_type MoK\a
_diffrn_radiation_wavelength 0.71073
_diffrn_reflns_av_R_equivalents 0.0296
_diffrn_reflns_av_sigmaI/netI 0.0274
_diffrn_reflns_limit_h_max 11
_diffrn_reflns_limit_h_min 0
_diffrn_reflns_limit_k_max 12
_diffrn_reflns_limit_k_min -12
_diffrn_reflns_limit_l_max 18
_diffrn_reflns_limit_l_min -18
_diffrn_reflns_number 5321
_diffrn_reflns_theta_full 25.00
_diffrn_reflns_theta_max 25.00
_diffrn_reflns_theta_min 2.03
_diffrn_standards_decay_% 0
_diffrn_standards_interval_count 50
_diffrn_standards_number 3
_exptl_absorpt_coefficient_mu 1.805
_exptl_absorpt_correction_T_max 0.686
_exptl_absorpt_correction_T_min 0.609
_exptl_absorpt_correction_type empirical
_exptl_absorpt_process_details
;
 Parameters determined using XEMP (Siemens AXS Inc.) software with
 407 Psi-scan data and an elipsoidal model of crystal shape.
;
_exptl_crystal_colour red
_exptl_crystal_density_diffrn 1.938
_exptl_crystal_density_method 'not measured'
_exptl_crystal_description block
_exptl_crystal_F_000 808
_exptl_crystal_size_max 0.2
_exptl_crystal_size_mid 0.2
_exptl_crystal_size_min 0.2
_refine_diff_density_max 1.275
_refine_diff_density_min -1.451
_refine_diff_density_rms 0.115
_refine_ls_extinction_method none
_refine_ls_goodness_of_fit_ref 1.051
_refine_ls_hydrogen_treatment mixed
_refine_ls_matrix_type full
_refine_ls_number_parameters 353
_refine_ls_number_reflns 4984
_refine_ls_number_restraints 0
_refine_ls_restrained_S_all 1.051
_refine_ls_R_factor_all 0.0458
_refine_ls_R_factor_gt 0.0371
_refine_ls_shift/su_max 0.001
_refine_ls_shift/su_mean 0.000
_refine_ls_structure_factor_coef Fsqd
_refine_ls_weighting_details 'calc w=1/[\s^2^(Fo^2^)+(0.0459P)^2^+5.1799P] where P=(Fo^2^+2Fc^2^)/3'
_refine_ls_weighting_scheme calc
_refine_ls_wR_factor_gt 0.0930
_refine_ls_wR_factor_ref 0.0974
_reflns_number_gt 4299
_reflns_number_total 4984
_reflns_threshold_expression >2sigma(I)
_cod_data_source_file b003156i.txt
_cod_data_source_block 7
_cod_depositor_comments
;
The following automatic conversions were performed:
'_symmetry_cell_setting' value 'Triclinic' changed to 'triclinic'
according to '/home/saulius/struct/CIF-dictionaries/cif_core.dic'
dictionary named 'cif_core.dic' version 2.4.1 from 2010-06-29.

Automatic conversion script
Id: cif_fix_enum 1527 2010-12-29 10:47:43Z saulius 
;
_cod_original_cell_volume 1416.6(5)
_cod_original_sg_symbol_H-M P-1
_cod_database_code 7009728

loop_
_symmetry_equiv_pos_as_xyz
'x, y, z'
'-x, -y, -z'

loop_
_atom_site_label
_atom_site_type_symbol
_atom_site_fract_x
_atom_site_fract_y
_atom_site_fract_z
_atom_site_U_iso_or_equiv
_atom_site_adp_type
_atom_site_occupancy
_atom_site_symmetry_multiplicity
_atom_site_calc_flag
_atom_site_refinement_flags
_atom_site_disorder_assembly
_atom_site_disorder_group
Ru1 Ru -0.14985(4) -0.21359(4) 0.66194(3) 0.02869(12) Uani 1 1 d . . .
Ru2 Ru -0.40279(4) -0.22062(4) 0.78544(3) 0.02928(12) Uani 1 1 d . . .
Ru3 Ru -0.18245(5) -0.23674(4) 0.89616(3) 0.03189(13) Uani 1 1 d . . .
O1 O -0.2027(6) -0.1062(6) 0.4612(3) 0.0716(15) Uani 1 1 d . . .
O2 O -0.3341(6) -0.4378(5) 0.6842(3) 0.0615(13) Uani 1 1 d . . .
O3 O -0.2904(5) -0.4962(4) 0.9120(3) 0.0544(11) Uani 1 1 d . . .
O4 O -0.4632(5) 0.0730(5) 0.8531(4) 0.0590(12) Uani 1 1 d . . .
O5 O -0.2278(5) 0.1134(4) 0.8350(3) 0.0470(10) Uani 1 1 d . . .
C1 C -0.1891(7) -0.1461(6) 0.5389(4) 0.0425(14) Uani 1 1 d . . .
C2 C -0.2952(7) -0.3440(6) 0.6926(4) 0.0412(13) Uani 1 1 d . . .
C3 C -0.2716(7) -0.3829(6) 0.8878(4) 0.0388(13) Uani 1 1 d . . .
C4 C -0.2727(5) -0.0599(5) 0.7045(3) 0.0275(10) Uani 1 1 d . . .
C5 C -0.3143(6) 0.0702(5) 0.6365(3) 0.0318(11) Uani 1 1 d . . .
C6 C -0.4226(6) 0.0867(6) 0.5793(4) 0.0445(14) Uani 1 1 d . . .
H6A H -0.4708 0.0138 0.5825 0.053 Uiso 1 1 calc R . .
C7 C -0.4594(8) 0.2082(8) 0.5184(4) 0.060(2) Uani 1 1 d . . .
H7A H -0.5329 0.2172 0.4813 0.072 Uiso 1 1 calc R . .
C8 C -0.3887(10) 0.3175(7) 0.5115(5) 0.068(2) Uani 1 1 d . . .
H8A H -0.4154 0.4003 0.4708 0.082 Uiso 1 1 calc R . .
C9 C -0.2789(10) 0.3031(7) 0.5651(5) 0.065(2) Uani 1 1 d . . .
H9A H -0.2299 0.3762 0.5604 0.078 Uiso 1 1 calc R . .
C10 C -0.2405(8) 0.1801(6) 0.6264(4) 0.0499(16) Uani 1 1 d . . .
H10A H -0.1641 0.1709 0.6613 0.060 Uiso 1 1 calc R . .
C11 C -0.2741(6) -0.0746(5) 0.7992(4) 0.0295(11) Uani 1 1 d . . .
C12 C -0.3359(6) 0.0425(6) 0.8320(4) 0.0367(12) Uani 1 1 d . . .
C13 C -0.2715(10) 0.2343(7) 0.8587(6) 0.068(2) Uani 1 1 d . . .
H13A H -0.1858 0.2761 0.8587 0.081 Uiso 1 1 calc R . .
H13B H -0.3263 0.2138 0.9190 0.081 Uiso 1 1 calc R . .
H13C H -0.3316 0.2936 0.8143 0.081 Uiso 1 1 calc R . .
C14 C -0.0337(6) -0.2560(6) 0.7852(4) 0.0350(12) Uani 1 1 d . . .
C15 C 0.0324(6) -0.1493(6) 0.7119(4) 0.0386(13) Uani 1 1 d . . .
H15A H 0.0372 -0.0595 0.7150 0.046 Uiso 1 1 calc R . .
C16 C 0.0912(6) -0.1944(7) 0.6356(4) 0.0450(15) Uani 1 1 d . . .
H16A H 0.1441 -0.1419 0.5781 0.054(19) Uiso 1 1 calc R . .
C17 C 0.0713(6) -0.3321(7) 0.6603(4) 0.0464(15) Uani 1 1 d . . .
H17A H 0.1069 -0.3913 0.6228 0.056 Uiso 1 1 calc R . .
C18 C -0.0018(6) -0.3691(6) 0.7511(4) 0.0438(14) Uani 1 1 d . . .
H18A H -0.0270 -0.4595 0.7862 0.053 Uiso 1 1 calc R . .
C19 C -0.6021(7) -0.2493(11) 0.7359(6) 0.077(3) Uani 1 1 d . . .
H19A H -0.6083 -0.2579 0.6752 0.092 Uiso 1 1 calc R . .
C20 C -0.5802(8) -0.3533(8) 0.8155(6) 0.067(2) Uani 1 1 d . . .
H20A H -0.5669 -0.4480 0.8204 0.081 Uiso 1 1 calc R . .
C21 C -0.5897(7) -0.3022(8) 0.8875(5) 0.062(2) Uani 1 1 d . . .
H21A H -0.5828 -0.3549 0.9521 0.074 Uiso 1 1 calc R . .
C22 C -0.6164(7) -0.1641(8) 0.8550(5) 0.0576(18) Uani 1 1 d . . .
H22A H -0.6343 -0.1033 0.8924 0.069 Uiso 1 1 calc R . .
C23 C -0.6257(7) -0.1296(9) 0.7589(6) 0.068(2) Uani 1 1 d . . .
H23A H -0.6519 -0.0407 0.7175 0.082 Uiso 1 1 calc R . .
C24 C -0.2216(10) -0.1458(9) 1.0125(5) 0.072(3) Uani 1 1 d . . .
H24A H -0.2897 -0.0678 1.0147 0.086 Uiso 1 1 calc R . .
C25 C -0.2535(10) -0.2763(10) 1.0504(5) 0.072(2) Uani 1 1 d . . .
H25A H -0.3478 -0.3067 1.0833 0.086 Uiso 1 1 calc R . .
C26 C -0.1246(11) -0.3581(8) 1.0390(5) 0.070(2) Uani 1 1 d . . .
H26A H -0.1142 -0.4555 1.0630 0.083 Uiso 1 1 calc R . .
C27 C -0.0138(9) -0.2795(9) 0.9931(5) 0.067(2) Uani 1 1 d . . .
H27A H 0.0896 -0.3107 0.9810 0.080 Uiso 1 1 calc R . .
C28 C -0.0729(11) -0.1428(8) 0.9748(5) 0.071(2) Uani 1 1 d . . .
H28A H -0.0177 -0.0641 0.9494 0.085 Uiso 1 1 calc R . .
Cl1 Cl 0.3434(5) 0.3926(3) 0.7076(2) 0.1303(12) Uani 1 1 d . . .
Cl2 Cl 0.1060(4) 0.2161(7) 0.7488(4) 0.215(3) Uani 1 1 d . . .
C29 C 0.2823(12) 0.2454(11) 0.7170(8) 0.104(3) Uani 1 1 d . . .
H29A H 0.3092 0.2307 0.6574 0.124 Uiso 1 1 calc R . .
H29B H 0.3386 0.1770 0.7603 0.124 Uiso 1 1 calc R . .

loop_
_atom_site_aniso_label
_atom_site_aniso_U_11
_atom_site_aniso_U_22
_atom_site_aniso_U_33
_atom_site_aniso_U_23
_atom_site_aniso_U_13
_atom_site_aniso_U_12
Ru1 0.0266(2) 0.0332(2) 0.0272(2) -0.01139(17) -0.00089(16) -0.00339(17)
Ru2 0.0249(2) 0.0340(2) 0.0282(2) -0.00754(17) -0.00147(16) -0.00718(17)
Ru3 0.0335(2) 0.0365(2) 0.0263(2) -0.01066(18) -0.00855(17) 0.00316(18)
O1 0.090(4) 0.091(4) 0.031(3) -0.012(2) -0.007(2) -0.017(3)
O2 0.075(3) 0.052(3) 0.068(3) -0.031(2) 0.006(3) -0.030(3)
O3 0.074(3) 0.037(2) 0.046(2) -0.002(2) -0.009(2) -0.007(2)
O4 0.045(3) 0.059(3) 0.075(3) -0.035(3) 0.005(2) 0.007(2)
O5 0.053(3) 0.042(2) 0.056(3) -0.028(2) -0.009(2) -0.003(2)
C1 0.040(3) 0.050(3) 0.038(3) -0.015(3) 0.001(3) -0.010(3)
C2 0.044(3) 0.041(3) 0.039(3) -0.013(3) -0.004(3) -0.006(3)
C3 0.043(3) 0.040(3) 0.029(3) -0.008(2) -0.004(2) 0.000(3)
C4 0.025(3) 0.030(3) 0.030(3) -0.010(2) -0.005(2) -0.005(2)
C5 0.031(3) 0.036(3) 0.027(3) -0.010(2) 0.000(2) -0.002(2)
C6 0.036(3) 0.053(4) 0.037(3) -0.003(3) -0.006(2) -0.002(3)
C7 0.047(4) 0.074(5) 0.037(3) 0.007(3) -0.005(3) 0.012(4)
C8 0.089(6) 0.044(4) 0.043(4) 0.003(3) 0.017(4) 0.020(4)
C9 0.107(7) 0.036(4) 0.045(4) -0.008(3) 0.007(4) -0.018(4)
C10 0.069(4) 0.043(3) 0.040(3) -0.013(3) -0.003(3) -0.014(3)
C11 0.029(3) 0.030(3) 0.031(3) -0.010(2) -0.007(2) -0.002(2)
C12 0.043(3) 0.038(3) 0.029(3) -0.012(2) -0.009(2) 0.004(3)
C13 0.094(6) 0.045(4) 0.076(5) -0.035(4) -0.013(4) -0.002(4)
C14 0.026(3) 0.043(3) 0.038(3) -0.014(2) -0.010(2) 0.002(2)
C15 0.023(3) 0.051(3) 0.046(3) -0.020(3) -0.005(2) -0.004(2)
C16 0.022(3) 0.069(4) 0.041(3) -0.018(3) 0.005(2) -0.001(3)
C17 0.034(3) 0.056(4) 0.049(4) -0.024(3) -0.002(3) 0.011(3)
C18 0.036(3) 0.046(3) 0.046(3) -0.013(3) -0.007(3) 0.011(3)
C19 0.023(3) 0.156(9) 0.075(6) -0.063(6) -0.003(3) -0.021(4)
C20 0.051(4) 0.063(5) 0.091(6) -0.025(4) 0.010(4) -0.031(4)
C21 0.039(4) 0.080(5) 0.055(4) -0.006(4) 0.012(3) -0.020(3)
C22 0.032(3) 0.074(5) 0.072(5) -0.036(4) 0.017(3) -0.013(3)
C23 0.019(3) 0.080(5) 0.077(5) 0.010(4) -0.001(3) -0.001(3)
C24 0.093(6) 0.085(6) 0.045(4) -0.041(4) -0.028(4) 0.038(5)
C25 0.076(6) 0.106(7) 0.026(3) -0.011(4) -0.008(3) -0.007(5)
C26 0.114(7) 0.062(5) 0.035(4) -0.011(3) -0.034(4) 0.007(5)
C27 0.057(5) 0.103(6) 0.053(4) -0.039(4) -0.037(4) 0.022(4)
C28 0.105(7) 0.072(5) 0.054(4) -0.024(4) -0.041(5) -0.020(5)
Cl1 0.188(4) 0.0882(19) 0.095(2) -0.0103(15) 0.007(2) -0.016(2)
Cl2 0.097(3) 0.400(9) 0.243(5) -0.228(6) 0.013(3) -0.064(4)
C29 0.104(8) 0.106(8) 0.106(8) -0.041(7) -0.006(6) -0.011(6)

loop_
_atom_type_symbol
_atom_type_description
_atom_type_scat_dispersion_real
_atom_type_scat_dispersion_imag
_atom_type_scat_source
C C 0.0033 0.0016 'International Tables Vol C Tables 4.2.6.8 and 6.1.1.4'
H H 0.0000 0.0000 'International Tables Vol C Tables 4.2.6.8 and 6.1.1.4'
O O 0.0106 0.0060 'International Tables Vol C Tables 4.2.6.8 and 6.1.1.4'
Cl Cl 0.1484 0.1585 'International Tables Vol C Tables 4.2.6.8 and 6.1.1.4'
Ru Ru -1.2594 0.8363 'International Tables Vol C Tables 4.2.6.8 and 6.1.1.4'

loop_
_geom_angle_atom_site_label_1
_geom_angle_atom_site_label_2
_geom_angle_atom_site_label_3
_geom_angle
_geom_angle_site_symmetry_1
_geom_angle_site_symmetry_3
_geom_angle_publ_flag
C1 Ru1 C2 92.3(3) . . ?
C1 Ru1 C4 95.8(2) . . ?
C2 Ru1 C4 101.0(2) . . ?
C1 Ru1 C14 159.8(2) . . ?
C2 Ru1 C14 107.0(2) . . ?
C4 Ru1 C14 86.7(2) . . ?
C1 Ru1 C15 122.2(2) . . ?
C2 Ru1 C15 144.9(2) . . ?
C4 Ru1 C15 83.1(2) . . ?
C14 Ru1 C15 38.0(2) . . ?
C1 Ru1 C16 97.3(2) . . ?
C2 Ru1 C16 142.5(2) . . ?
C4 Ru1 C16 113.9(2) . . ?
C14 Ru1 C16 63.6(2) . . ?
C15 Ru1 C16 37.1(2) . . ?
C1 Ru1 C18 140.3(2) . . ?
C2 Ru1 C18 88.7(2) . . ?
C4 Ru1 C18 123.0(2) . . ?
C14 Ru1 C18 37.8(2) . . ?
C15 Ru1 C18 61.3(2) . . ?
C16 Ru1 C18 61.3(2) . . ?
C1 Ru1 C17 106.1(3) . . ?
C2 Ru1 C17 105.6(3) . . ?
C4 Ru1 C17 144.5(2) . . ?
C14 Ru1 C17 63.4(2) . . ?
C15 Ru1 C17 61.7(2) . . ?
C16 Ru1 C17 36.9(2) . . ?
C18 Ru1 C17 36.6(2) . . ?
C1 Ru1 Ru2 112.31(19) . . ?
C2 Ru1 Ru2 54.28(18) . . ?
C4 Ru1 Ru2 50.27(14) . . ?
C14 Ru1 Ru2 84.68(14) . . ?
C15 Ru1 Ru2 110.37(15) . . ?
C16 Ru1 Ru2 146.59(16) . . ?
C18 Ru1 Ru2 100.27(16) . . ?
C17 Ru1 Ru2 136.43(17) . . ?
C4 Ru2 C11 38.28(19) . . ?
C4 Ru2 C19 119.8(3) . . ?
C11 Ru2 C19 144.7(3) . . ?
C4 Ru2 C23 101.3(2) . . ?
C11 Ru2 C23 109.6(3) . . ?
C19 Ru2 C23 37.5(3) . . ?
C4 Ru2 C22 116.4(2) . . ?
C11 Ru2 C22 99.6(2) . . ?
C19 Ru2 C22 62.3(3) . . ?
C23 Ru2 C22 37.6(3) . . ?
C4 Ru2 C20 156.2(3) . . ?
C11 Ru2 C20 159.1(3) . . ?
C19 Ru2 C20 36.6(3) . . ?
C23 Ru2 C20 61.8(3) . . ?
C22 Ru2 C20 61.5(3) . . ?
C4 Ru2 C21 152.3(3) . . ?
C11 Ru2 C21 123.2(3) . . ?
C19 Ru2 C21 60.9(3) . . ?
C23 Ru2 C21 61.6(3) . . ?
C22 Ru2 C21 36.8(3) . . ?
C20 Ru2 C21 36.1(3) . . ?
C4 Ru2 C2 89.6(2) . . ?
C11 Ru2 C2 116.5(2) . . ?
C19 Ru2 C2 82.1(3) . . ?
C23 Ru2 C2 115.3(3) . . ?
C22 Ru2 C2 142.7(2) . . ?
C20 Ru2 C2 83.8(3) . . ?
C21 Ru2 C2 116.9(3) . . ?
C4 Ru2 C3 112.0(2) . . ?
C11 Ru2 C3 89.2(2) . . ?
C19 Ru2 C3 124.7(3) . . ?
C23 Ru2 C3 143.7(2) . . ?
C22 Ru2 C3 110.5(3) . . ?
C20 Ru2 C3 89.5(3) . . ?
C21 Ru2 C3 82.1(3) . . ?
C2 Ru2 C3 80.2(2) . . ?
C4 Ru2 Ru1 48.16(13) . . ?
C11 Ru2 Ru1 72.72(14) . . ?
C19 Ru2 Ru1 115.0(2) . . ?
C23 Ru2 Ru1 129.1(2) . . ?
C22 Ru2 Ru1 162.4(2) . . ?
C20 Ru2 Ru1 128.0(2) . . ?
C21 Ru2 Ru1 159.5(2) . . ?
C2 Ru2 Ru1 44.34(15) . . ?
C3 Ru2 Ru1 85.55(15) . . ?
C4 Ru2 Ru3 76.58(13) . . ?
C11 Ru2 Ru3 46.96(14) . . ?
C19 Ru2 Ru3 163.3(3) . . ?
C23 Ru2 Ru3 142.1(3) . . ?
C22 Ru2 Ru3 108.9(2) . . ?
C20 Ru2 Ru3 127.2(2) . . ?
C21 Ru2 Ru3 103.2(2) . . ?
C2 Ru2 Ru3 102.60(16) . . ?
C3 Ru2 Ru3 42.40(16) . . ?
Ru1 Ru2 Ru3 77.79(2) . . ?
C3 Ru3 C11 103.7(2) . . ?
C3 Ru3 C14 87.2(2) . . ?
C11 Ru3 C14 84.3(2) . . ?
C3 Ru3 C28 150.9(3) . . ?
C11 Ru3 C28 102.8(3) . . ?
C14 Ru3 C28 107.3(3) . . ?
C3 Ru3 C27 118.1(3) . . ?
C11 Ru3 C27 138.2(3) . . ?
C14 Ru3 C27 94.7(3) . . ?
C28 Ru3 C27 37.8(3) . . ?
C3 Ru3 C24 127.6(3) . . ?
C11 Ru3 C24 96.3(2) . . ?
C14 Ru3 C24 143.3(3) . . ?
C28 Ru3 C24 36.7(3) . . ?
C27 Ru3 C24 61.0(3) . . ?
C3 Ru3 C26 90.2(3) . . ?
C11 Ru3 C26 155.6(3) . . ?
C14 Ru3 C26 116.9(3) . . ?
C28 Ru3 C26 60.8(3) . . ?
C27 Ru3 C26 35.5(3) . . ?
C24 Ru3 C26 59.6(3) . . ?
C3 Ru3 C25 95.1(3) . . ?
C11 Ru3 C25 121.4(3) . . ?
C14 Ru3 C25 152.5(3) . . ?
C28 Ru3 C25 60.5(3) . . ?
C27 Ru3 C25 60.1(3) . . ?
C24 Ru3 C25 35.3(3) . . ?
C26 Ru3 C25 35.9(3) . . ?
C3 Ru3 Ru2 53.97(17) . . ?
C11 Ru3 Ru2 49.86(14) . . ?
C14 Ru3 Ru2 86.52(14) . . ?
C28 Ru3 Ru2 149.0(2) . . ?
C27 Ru3 Ru2 171.9(3) . . ?
C24 Ru3 Ru2 121.6(2) . . ?
C26 Ru3 Ru2 137.5(3) . . ?
C25 Ru3 Ru2 116.8(2) . . ?
C12 O5 C13 116.9(5) . . ?
O1 C1 Ru1 175.1(6) . . ?
O2 C2 Ru1 150.0(5) . . ?
O2 C2 Ru2 128.6(5) . . ?
Ru1 C2 Ru2 81.4(2) . . ?
O3 C3 Ru3 151.6(5) . . ?
O3 C3 Ru2 124.5(5) . . ?
Ru3 C3 Ru2 83.6(2) . . ?
C11 C4 C5 121.9(4) . . ?
C11 C4 Ru1 114.3(4) . . ?
C5 C4 Ru1 121.2(3) . . ?
C11 C4 Ru2 71.0(3) . . ?
C5 C4 Ru2 130.8(4) . . ?
Ru1 C4 Ru2 81.57(17) . . ?
C10 C5 C6 117.6(5) . . ?
C10 C5 C4 119.8(5) . . ?
C6 C5 C4 122.6(5) . . ?
C7 C6 C5 121.1(6) . . ?
C6 C7 C8 120.7(7) . . ?
C9 C8 C7 119.3(6) . . ?
C8 C9 C10 120.2(7) . . ?
C9 C10 C5 121.1(7) . . ?
C4 C11 C12 117.7(4) . . ?
C4 C11 Ru3 126.1(4) . . ?
C12 C11 Ru3 115.9(4) . . ?
C4 C11 Ru2 70.7(3) . . ?
C12 C11 Ru2 124.9(4) . . ?
Ru3 C11 Ru2 83.18(18) . . ?
O4 C12 O5 122.4(5) . . ?
O4 C12 C11 126.8(5) . . ?
O5 C12 C11 110.7(5) . . ?
C18 C14 C15 104.0(5) . . ?
C18 C14 Ru3 127.8(4) . . ?
C15 C14 Ru3 126.5(4) . . ?
C18 C14 Ru1 72.0(3) . . ?
C15 C14 Ru1 71.4(3) . . ?
Ru3 C14 Ru1 109.7(2) . . ?
C16 C15 C14 109.9(5) . . ?
C16 C15 Ru1 71.7(3) . . ?
C14 C15 Ru1 70.6(3) . . ?
C15 C16 C17 108.1(5) . . ?
C15 C16 Ru1 71.2(3) . . ?
C17 C16 Ru1 72.6(3) . . ?
C18 C17 C16 107.1(5) . . ?
C18 C17 Ru1 70.9(3) . . ?
C16 C17 Ru1 70.5(3) . . ?
C17 C18 C14 110.8(6) . . ?
C17 C18 Ru1 72.5(3) . . ?
C14 C18 Ru1 70.2(3) . . ?
C20 C19 C23 108.2(7) . . ?
C20 C19 Ru2 72.3(4) . . ?
C23 C19 Ru2 71.5(4) . . ?
C21 C20 C19 108.6(8) . . ?
C21 C20 Ru2 72.3(4) . . ?
C19 C20 Ru2 71.1(4) . . ?
C20 C21 C22 109.4(7) . . ?
C20 C21 Ru2 71.7(4) . . ?
C22 C21 Ru2 71.3(4) . . ?
C21 C22 C23 106.9(7) . . ?
C21 C22 Ru2 72.0(4) . . ?
C23 C22 Ru2 70.9(4) . . ?
C19 C23 C22 106.9(7) . . ?
C19 C23 Ru2 71.0(4) . . ?
C22 C23 Ru2 71.5(4) . . ?
C25 C24 C28 109.0(7) . . ?
C25 C24 Ru3 73.2(4) . . ?
C28 C24 Ru3 70.1(4) . . ?
C24 C25 C26 108.1(8) . . ?
C24 C25 Ru3 71.5(4) . . ?
C26 C25 Ru3 71.5(4) . . ?
C27 C26 C25 109.0(8) . . ?
C27 C26 Ru3 70.6(4) . . ?
C25 C26 Ru3 72.5(4) . . ?
C26 C27 C28 107.8(7) . . ?
C26 C27 Ru3 73.9(4) . . ?
C28 C27 Ru3 70.8(4) . . ?
C24 C28 C27 106.1(8) . . ?
C24 C28 Ru3 73.2(4) . . ?
C27 C28 Ru3 71.4(4) . . ?
Cl2 C29 Cl1 122.2(7) . . ?

loop_
_geom_bond_atom_site_label_1
_geom_bond_atom_site_label_2
_geom_bond_distance
_geom_bond_site_symmetry_2
_geom_bond_publ_flag
Ru1 C1 1.873(6) . ?
Ru1 C2 1.962(6) . ?
Ru1 C4 2.090(5) . ?
Ru1 C14 2.215(5) . ?
Ru1 C15 2.226(5) . ?
Ru1 C16 2.231(6) . ?
Ru1 C18 2.239(6) . ?
Ru1 C17 2.259(6) . ?
Ru1 Ru2 2.7754(11) . ?
Ru2 C4 2.158(5) . ?
Ru2 C11 2.162(5) . ?
Ru2 C19 2.193(6) . ?
Ru2 C23 2.199(6) . ?
Ru2 C22 2.207(6) . ?
Ru2 C20 2.209(7) . ?
Ru2 C21 2.216(6) . ?
Ru2 C2 2.279(6) . ?
Ru2 C3 2.285(6) . ?
Ru2 Ru3 2.8076(10) . ?
Ru3 C3 1.905(6) . ?
Ru3 C11 2.067(5) . ?
Ru3 C14 2.072(6) . ?
Ru3 C28 2.220(7) . ?
Ru3 C27 2.227(6) . ?
Ru3 C24 2.261(7) . ?
Ru3 C26 2.269(7) . ?
Ru3 C25 2.282(7) . ?
O1 C1 1.154(7) . ?
O2 C2 1.157(7) . ?
O3 C3 1.173(7) . ?
O4 C12 1.204(7) . ?
O5 C12 1.346(7) . ?
O5 C13 1.442(7) . ?
C4 C11 1.416(7) . ?
C4 C5 1.488(7) . ?
C5 C10 1.388(8) . ?
C5 C6 1.392(8) . ?
C6 C7 1.368(9) . ?
C7 C8 1.378(12) . ?
C8 C9 1.369(12) . ?
C9 C10 1.385(10) . ?
C11 C12 1.505(7) . ?
C14 C18 1.443(8) . ?
C14 C15 1.445(8) . ?
C15 C16 1.417(8) . ?
C16 C17 1.423(9) . ?
C17 C18 1.413(9) . ?
C19 C20 1.384(12) . ?
C19 C23 1.411(12) . ?
C20 C21 1.370(11) . ?
C21 C22 1.395(11) . ?
C22 C23 1.419(11) . ?
C24 C25 1.376(12) . ?
C24 C28 1.410(12) . ?
C25 C26 1.404(12) . ?
C26 C27 1.372(12) . ?
C27 C28 1.439(11) . ?
Cl1 C29 1.694(11) . ?
Cl2 C29 1.672(11) . ?
